data_7231235
loop_
_publ_author_name
'Beebeejaun-Boodoo, B. M. P.'
'Erasmus, R.'
'Rademeyer, M.'

_publ_section_title
;
 Tetrahalometallate salts of N-(4-picolinium)-1,8-naphthalimide:
 structures and solid-state fluorescence
;
_journal_issue 33
_journal_name_full CrystEngComm
_journal_page_first 4875
_journal_paper_doi 10.1039/C8CE00292D
_journal_volume 20
_journal_year 2018
_chemical_formula_moiety '2(C18 H13 N2 O2), Cl4 Zn'
_chemical_formula_sum 'C36 H26 Cl4 N4 O4 Zn'
_chemical_formula_weight 785.80
_space_group_crystal_system triclinic
_space_group_IT_number 2
_space_group_name_Hall '-P 1'
_space_group_name_H-M_alt 'P -1'
_symmetry_space_group_name_Hall '-P 1'
_symmetry_space_group_name_H-M 'P -1'
_atom_sites_solution_hydrogens geom
_audit_creation_method SHELXL-2013
_audit_update_record
;
2018-02-20 deposited with the CCDC.
2018-07-25 downloaded from the CCDC.
;
_cell_angle_alpha 102.479(6)
_cell_angle_beta 100.932(6)
_cell_angle_gamma 92.276(6)
_cell_formula_units_Z 2
_cell_length_a 7.9049(10)
_cell_length_b 14.7046(18)
_cell_length_c 14.5448(19)
_cell_measurement_reflns_used 9778
_cell_measurement_temperature 296(2)
_cell_measurement_theta_max 26.59
_cell_measurement_theta_min 2.26
_cell_volume 1615.0(4)
_computing_cell_refinement 'SAINT (Bruker, 2014)'
_computing_data_collection 'APEX2 (Bruker, 2014)'
_computing_data_reduction 'SAINT (Bruker, 2014)'
_computing_molecular_graphics
;
 ORTEP-3 for Windows (Farrugia, 1997), POV-RAY (Cason, 2004),
 Mercury (Macrae <i>et al</i>., 2008)
;
_computing_publication_material 'SHELXL-2014, PLATON (Spek, 2009)'
_computing_structure_refinement 'SHELXTL, SHELXL-2014/7 (Sheldrick, 2015)'
_computing_structure_solution 'SHELXTS (Sheldrick, 2015)'
_diffrn_ambient_temperature 296(2)
_diffrn_measured_fraction_theta_full 0.969
_diffrn_measured_fraction_theta_max 0.959
_diffrn_measurement_device_type 'Bruker kappa, Photon 100 CMOS'
_diffrn_measurement_method '\f and \w scans'
_diffrn_radiation_monochromator graphite
_diffrn_radiation_source 'fine-focus sealed tube'
_diffrn_radiation_type MoK\a
_diffrn_radiation_wavelength 0.71073
_diffrn_reflns_av_R_equivalents 0.0666
_diffrn_reflns_av_unetI/netI 0.0447
_diffrn_reflns_Laue_measured_fraction_full 0.969
_diffrn_reflns_Laue_measured_fraction_max 0.959
_diffrn_reflns_limit_h_max 9
_diffrn_reflns_limit_h_min -9
_diffrn_reflns_limit_k_max 18
_diffrn_reflns_limit_k_min -18
_diffrn_reflns_limit_l_max 18
_diffrn_reflns_limit_l_min -18
_diffrn_reflns_number 50547
_diffrn_reflns_point_group_measured_fraction_full 0.969
_diffrn_reflns_point_group_measured_fraction_max 0.959
_diffrn_reflns_theta_full 25.242
_diffrn_reflns_theta_max 26.369
_diffrn_reflns_theta_min 2.263
_exptl_absorpt_coefficient_mu 1.141
_exptl_absorpt_correction_T_max 0.7454
_exptl_absorpt_correction_T_min 0.6528
_exptl_absorpt_correction_type multi-scan
_exptl_absorpt_process_details 'SADABS (Bruker, 2014)'
_exptl_crystal_colour colourless
_exptl_crystal_density_diffrn 1.616
_exptl_crystal_description needle
_exptl_crystal_F_000 800
_exptl_crystal_size_max 0.321
_exptl_crystal_size_mid 0.121
_exptl_crystal_size_min 0.086
_refine_diff_density_max 2.114
_refine_diff_density_min -0.630
_refine_diff_density_rms 0.132
_refine_ls_extinction_method none
_refine_ls_goodness_of_fit_ref 1.101
_refine_ls_hydrogen_treatment constr
_refine_ls_matrix_type full
_refine_ls_number_parameters 442
_refine_ls_number_reflns 6334
_refine_ls_number_restraints 132
_refine_ls_restrained_S_all 1.090
_refine_ls_R_factor_all 0.0900
_refine_ls_R_factor_gt 0.0717
_refine_ls_shift/su_max 0.000
_refine_ls_shift/su_mean 0.000
_refine_ls_structure_factor_coef Fsqd
_refine_ls_weighting_details 'w=1/[\s^2^(Fo^2^)+(0.0464P)^2^+15.2687P] where P=(Fo^2^+2Fc^2^)/3'
_refine_ls_weighting_scheme calc
_refine_ls_wR_factor_gt 0.1704
_refine_ls_wR_factor_ref 0.1786
_reflns_Friedel_coverage 0.000
_reflns_number_gt 5168
_reflns_number_total 6334
_reflns_threshold_expression 'I > 2\s(I)'
_cod_data_source_file c8ce00292d2.cif
_cod_data_source_block shelx_CCDC3
_cod_depositor_comments 'Adding full bibliography for 7231232--7231241.cif.'
_cod_database_code 7231235
_shelx_space_group_comment
;
The symmetry employed for this shelxl refinement is uniquely defined
by the following loop, which should always be used as a source of
symmetry information in preference to the above space-group names.
They are only intended as comments.
;
_shelxl_version_number 2013-4

loop_
_space_group_symop_operation_xyz
'x, y, z'
'-x, -y, -z'

loop_
_atom_site_label
_atom_site_type_symbol
_atom_site_fract_x
_atom_site_fract_y
_atom_site_fract_z
_atom_site_U_iso_or_equiv
_atom_site_adp_type
_atom_site_occupancy
_atom_site_site_symmetry_order
_atom_site_calc_flag
_atom_site_refinement_flags_posn
_atom_site_refinement_flags_adp
Cl1 Cl 0.79702(17) 0.55763(9) -0.03447(10) 0.0187(3) Uani 1 1 d . U
Cl2 Cl 0.73472(19) 0.81025(10) -0.01090(11) 0.0240(3) Uani 1 1 d . U
Cl3 Cl 1.14932(19) 0.74438(12) 0.09281(11) 0.0277(4) Uani 1 1 d . U
Cl4 Cl 0.7732(3) 0.69728(14) 0.20449(13) 0.0449(5) Uani 1 1 d . U
Zn1 Zn 0.85899(9) 0.70332(5) 0.06876(5) 0.01944(19) Uani 1 1 d . U
O1 O 0.3260(5) 0.0348(3) 0.2142(3) 0.0244(9) Uani 1 1 d . U
O3 O 0.3065(5) 0.3364(3) 0.2889(3) 0.0255(9) Uani 1 1 d . U
O2 O 0.8703(5) 0.0083(3) 0.3665(3) 0.0217(9) Uani 1 1 d . U
O4 O 0.8500(5) 0.2847(3) 0.4210(3) 0.0279(10) Uani 1 1 d . U
N2 N 0.5943(6) 0.0165(3) 0.2933(3) 0.0150(9) Uani 1 1 d . U
N4 N 0.5749(6) 0.3074(3) 0.3569(3) 0.0148(9) Uani 1 1 d . U
N1 N 0.8749(6) 0.1219(3) 0.0499(3) 0.0203(10) Uani 1 1 d . U
H1N H 0.9229 0.1540 0.0176 0.024 Uiso 1 1 calc . U
N3 N 0.8446(6) 0.4223(3) 0.1121(3) 0.0200(10) Uani 1 1 d . U
H3N H 0.8935 0.4551 0.0806 0.024 Uiso 1 1 calc . U
C5 C 0.9744(8) 0.0736(4) 0.1043(4) 0.0228(12) Uani 1 1 d . U
H5 H 1.0932 0.0759 0.1077 0.027 Uiso 1 1 calc R U
C1 C 0.7044(8) 0.1220(4) 0.0440(4) 0.0189(11) Uani 1 1 d . U
H1 H 0.6400 0.1567 0.0057 0.023 Uiso 1 1 calc R U
C20 C 0.5907(7) 0.3627(4) 0.1486(4) 0.0208(12) Uani 1 1 d . U
H20 H 0.4708 0.3576 0.1399 0.025 Uiso 1 1 calc R U
C18 C 0.5177(7) 0.1079(4) 0.4690(4) 0.0133(10) Uani 1 1 d . U
C4 C 0.8981(7) 0.0202(4) 0.1554(4) 0.0197(12) Uani 1 1 d . U
H4 H 0.9655 -0.0140 0.1930 0.024 Uiso 1 1 calc R U
C6 C 0.6322(7) -0.0407(4) 0.2039(4) 0.0195(11) Uani 1 1 d . U
H6A H 0.5250 -0.0714 0.1626 0.023 Uiso 1 1 calc R U
H6B H 0.7057 -0.0888 0.2196 0.023 Uiso 1 1 calc R U
C19 C 0.6728(7) 0.4155(4) 0.0989(4) 0.0205(12) Uani 1 1 d . U
H19 H 0.6079 0.4460 0.0564 0.025 Uiso 1 1 calc R U
C8 C 0.3925(7) 0.0977(4) 0.3833(4) 0.0146(10) Uani 1 1 d . U
C12 C 0.4761(7) 0.1514(4) 0.5586(4) 0.0179(11) Uani 1 1 d . U
C3 C 0.7209(7) 0.0178(4) 0.1504(4) 0.0161(11) Uani 1 1 d . U
C7 C 0.4288(7) 0.0479(4) 0.2909(4) 0.0157(11) Uani 1 1 d . U
C11 C 0.3097(8) 0.1814(4) 0.5590(5) 0.0228(12) Uani 1 1 d . U
H11 H 0.2801 0.2081 0.6172 0.027 Uiso 1 1 calc R U
C21 C 0.6905(7) 0.3179(4) 0.2113(4) 0.0173(11) Uani 1 1 d . U
C27 C 0.2270(7) 0.4137(4) 0.4693(4) 0.0193(12) Uani 1 1 d . U
H27 H 0.1415 0.4123 0.4153 0.023 Uiso 1 1 calc R U
C9 C 0.2313(7) 0.1293(4) 0.3866(5) 0.0212(12) Uani 1 1 d . U
H9 H 0.1494 0.1224 0.3299 0.025 Uiso 1 1 calc R U
C34 C 0.6808(7) 0.3525(4) 0.5316(4) 0.0185(11) Uani 1 1 d . U
C14 C 0.7656(8) 0.1327(4) 0.6398(4) 0.0229(12) Uani 1 1 d . U
H14 H 0.8485 0.1411 0.6962 0.027 Uiso 1 1 calc R U
C28 C 0.1951(8) 0.4477(4) 0.5618(5) 0.0243(13) Uani 1 1 d . U
H28 H 0.0884 0.4697 0.5686 0.029 Uiso 1 1 calc R U
C30 C 0.4832(8) 0.4195(4) 0.6338(4) 0.0209(12) Uani 1 1 d . U
C2 C 0.6237(7) 0.0707(4) 0.0945(4) 0.0195(12) Uani 1 1 d . U
H2 H 0.5051 0.0714 0.0913 0.023 Uiso 1 1 calc R U
C36 C 0.5170(7) 0.3847(4) 0.5405(4) 0.0158(11) Uani 1 1 d . U
C25 C 0.4142(7) 0.3413(4) 0.3616(4) 0.0150(11) Uani 1 1 d . U
C16 C 0.6845(7) 0.0787(4) 0.4670(4) 0.0138(10) Uani 1 1 d . U
C22 C 0.8693(7) 0.3267(4) 0.2232(4) 0.0188(11) Uani 1 1 d . U
H22 H 0.9374 0.2969 0.2652 0.023 Uiso 1 1 calc R U
C15 C 0.8077(7) 0.0903(4) 0.5514(4) 0.0188(11) Uani 1 1 d . U
H15 H 0.9173 0.0702 0.5495 0.023 Uiso 1 1 calc R U
C10 C 0.1898(7) 0.1719(4) 0.4750(5) 0.0220(12) Uani 1 1 d . U
H10 H 0.0813 0.1936 0.4766 0.026 Uiso 1 1 calc R U
C32 C 0.7735(8) 0.3894(4) 0.7041(4) 0.0281(14) Uani 1 1 d . U
H32 H 0.8596 0.3921 0.7582 0.034 Uiso 1 1 calc R U
C26 C 0.3854(7) 0.3826(4) 0.4592(4) 0.0154(11) Uani 1 1 d . U
C13 C 0.6052(8) 0.1615(4) 0.6435(4) 0.0200(12) Uani 1 1 d . U
H13 H 0.5795 0.1883 0.7028 0.024 Uiso 1 1 calc R U
C35 C 0.7124(7) 0.3127(4) 0.4347(4) 0.0184(11) Uani 1 1 d . U
C23 C 0.9447(8) 0.3795(5) 0.1730(4) 0.0239(13) Uani 1 1 d . U
H23 H 1.0644 0.3860 0.1807 0.029 Uiso 1 1 calc R U
C33 C 0.8061(8) 0.3542(4) 0.6116(4) 0.0239(12) Uani 1 1 d . U
H33 H 0.9127 0.3321 0.6047 0.029 Uiso 1 1 calc R U
C17 C 0.7277(7) 0.0320(4) 0.3749(4) 0.0143(10) Uani 1 1 d . U
C29 C 0.3174(8) 0.4490(4) 0.6414(5) 0.0258(13) Uani 1 1 d . U
H29 H 0.2917 0.4696 0.7019 0.031 Uiso 1 1 calc R U
C31 C 0.6159(9) 0.4195(4) 0.7144(4) 0.0267(13) Uani 1 1 d . U
H31 H 0.5949 0.4407 0.7760 0.032 Uiso 1 1 calc R U
C24 C 0.6018(8) 0.2564(4) 0.2627(4) 0.0197(12) Uani 1 1 d . U
H24A H 0.4908 0.2302 0.2226 0.024 Uiso 1 1 calc R U
H24B H 0.6715 0.2050 0.2716 0.024 Uiso 1 1 calc R U

loop_
_atom_site_aniso_label
_atom_site_aniso_U_11
_atom_site_aniso_U_22
_atom_site_aniso_U_33
_atom_site_aniso_U_23
_atom_site_aniso_U_13
_atom_site_aniso_U_12
Cl1 0.0180(7) 0.0190(7) 0.0206(7) 0.0072(5) 0.0047(5) 0.0019(5)
Cl2 0.0238(7) 0.0192(7) 0.0294(8) 0.0084(6) 0.0029(6) 0.0042(6)
Cl3 0.0200(7) 0.0393(9) 0.0245(8) 0.0154(7) -0.0020(6) -0.0027(6)
Cl4 0.0610(12) 0.0564(12) 0.0270(9) 0.0148(8) 0.0252(8) 0.0107(10)
Zn1 0.0215(4) 0.0215(4) 0.0173(3) 0.0067(3) 0.0059(3) 0.0028(3)
O1 0.018(2) 0.035(3) 0.020(2) 0.0096(18) 0.0007(17) 0.0011(18)
O3 0.019(2) 0.038(3) 0.020(2) 0.0085(19) 0.0007(17) 0.0066(19)
O2 0.0123(19) 0.032(2) 0.024(2) 0.0103(18) 0.0059(16) 0.0084(17)
O4 0.021(2) 0.039(3) 0.034(2) 0.020(2) 0.0138(18) 0.0155(19)
N2 0.010(2) 0.019(2) 0.017(2) 0.0073(19) 0.0030(17) 0.0005(18)
N4 0.013(2) 0.018(2) 0.016(2) 0.0061(18) 0.0067(17) 0.0022(18)
N1 0.024(2) 0.022(3) 0.016(2) 0.0037(19) 0.0072(19) -0.002(2)
N3 0.020(2) 0.026(3) 0.017(2) 0.007(2) 0.0070(19) -0.005(2)
C5 0.021(3) 0.026(3) 0.021(3) 0.005(2) 0.004(2) -0.001(2)
C1 0.029(3) 0.015(3) 0.012(3) 0.000(2) 0.002(2) 0.004(2)
C20 0.016(3) 0.025(3) 0.022(3) 0.008(2) 0.003(2) 0.002(2)
C18 0.015(2) 0.011(3) 0.018(2) 0.008(2) 0.007(2) 0.000(2)
C4 0.022(3) 0.021(3) 0.016(3) 0.006(2) 0.002(2) 0.003(2)
C6 0.017(3) 0.021(3) 0.020(3) 0.004(2) 0.002(2) 0.003(2)
C19 0.021(3) 0.023(3) 0.018(3) 0.009(2) 0.001(2) 0.006(2)
C8 0.015(3) 0.011(3) 0.019(3) 0.007(2) 0.006(2) -0.002(2)
C12 0.023(3) 0.013(3) 0.020(3) 0.005(2) 0.009(2) -0.002(2)
C3 0.019(3) 0.016(3) 0.011(2) -0.002(2) 0.002(2) 0.000(2)
C7 0.012(2) 0.018(3) 0.020(3) 0.008(2) 0.005(2) -0.003(2)
C11 0.027(3) 0.016(3) 0.032(3) 0.007(2) 0.019(2) 0.003(2)
C21 0.025(3) 0.013(3) 0.015(3) 0.003(2) 0.008(2) 0.001(2)
C27 0.017(3) 0.018(3) 0.025(3) 0.008(2) 0.006(2) 0.001(2)
C9 0.015(3) 0.021(3) 0.031(3) 0.011(2) 0.006(2) 0.001(2)
C34 0.025(3) 0.014(3) 0.017(3) 0.009(2) 0.002(2) -0.004(2)
C14 0.029(3) 0.023(3) 0.016(3) 0.008(2) 0.000(2) -0.003(3)
C28 0.026(3) 0.017(3) 0.033(3) 0.008(3) 0.013(3) 0.004(2)
C30 0.028(3) 0.017(3) 0.019(3) 0.007(2) 0.004(2) -0.003(2)
C2 0.017(3) 0.023(3) 0.017(3) 0.003(2) 0.003(2) 0.003(2)
C36 0.021(3) 0.010(3) 0.016(2) 0.005(2) 0.002(2) -0.003(2)
C25 0.013(2) 0.015(3) 0.020(3) 0.007(2) 0.006(2) 0.000(2)
C16 0.013(2) 0.013(3) 0.017(2) 0.007(2) 0.004(2) -0.001(2)
C22 0.020(3) 0.022(3) 0.016(3) 0.008(2) 0.003(2) 0.005(2)
C15 0.016(3) 0.017(3) 0.026(3) 0.010(2) 0.004(2) 0.004(2)
C10 0.015(3) 0.016(3) 0.040(3) 0.008(3) 0.017(2) 0.006(2)
C32 0.031(3) 0.027(3) 0.021(3) 0.010(3) -0.009(3) -0.008(3)
C26 0.017(3) 0.013(3) 0.019(3) 0.007(2) 0.008(2) -0.003(2)
C13 0.030(3) 0.016(3) 0.017(3) 0.004(2) 0.010(2) -0.001(2)
C35 0.018(3) 0.016(3) 0.025(3) 0.012(2) 0.004(2) 0.003(2)
C23 0.015(3) 0.037(4) 0.021(3) 0.011(3) 0.002(2) 0.000(2)
C33 0.023(3) 0.020(3) 0.029(3) 0.012(3) 0.002(2) -0.003(2)
C17 0.012(2) 0.018(3) 0.017(2) 0.009(2) 0.004(2) 0.005(2)
C29 0.035(3) 0.019(3) 0.026(3) 0.004(2) 0.014(3) 0.003(3)
C31 0.042(4) 0.020(3) 0.015(3) 0.002(2) 0.002(2) -0.007(3)
C24 0.023(3) 0.018(3) 0.021(3) 0.004(2) 0.010(2) 0.000(2)

loop_
_atom_type_symbol
_atom_type_description
_atom_type_scat_dispersion_real
_atom_type_scat_dispersion_imag
_atom_type_scat_source
C C 0.0033 0.0016 'International Tables Vol C Tables 4.2.6.8 and 6.1.1.4'
H H 0.0000 0.0000 'International Tables Vol C Tables 4.2.6.8 and 6.1.1.4'
N N 0.0061 0.0033 'International Tables Vol C Tables 4.2.6.8 and 6.1.1.4'
O O 0.0106 0.0060 'International Tables Vol C Tables 4.2.6.8 and 6.1.1.4'
Zn Zn 0.2839 1.4301 'International Tables Vol C Tables 4.2.6.8 and 6.1.1.4'
Cl Cl 0.1484 0.1585 'International Tables Vol C Tables 4.2.6.8 and 6.1.1.4'

loop_
_geom_angle_atom_site_label_1
_geom_angle_atom_site_label_2
_geom_angle_atom_site_label_3
_geom_angle
Cl4 Zn1 Cl3 112.63(7)
Cl4 Zn1 Cl2 115.52(7)
Cl3 Zn1 Cl2 103.52(6)
Cl4 Zn1 Cl1 108.46(7)
Cl3 Zn1 Cl1 108.65(6)
Cl2 Zn1 Cl1 107.75(6)
C17 N2 C7 125.4(5)
C17 N2 C6 116.2(4)
C7 N2 C6 118.3(4)
C25 N4 C35 126.1(5)
C25 N4 C24 117.8(5)
C35 N4 C24 116.0(4)
C1 N1 C5 122.7(5)
C1 N1 H1N 118.7
C5 N1 H1N 118.7
C19 N3 C23 122.4(5)
C19 N3 H3N 118.8
C23 N3 H3N 118.8
N1 C5 C4 119.2(5)
N1 C5 H5 120.4
C4 C5 H5 120.4
N1 C1 C2 120.0(5)
N1 C1 H1 120.0
C2 C1 H1 120.0
C21 C20 C19 118.8(5)
C21 C20 H20 120.6
C19 C20 H20 120.6
C16 C18 C8 121.0(5)
C16 C18 C12 119.5(5)
C8 C18 C12 119.5(5)
C5 C4 C3 119.8(5)
C5 C4 H4 120.1
C3 C4 H4 120.1
N2 C6 C3 111.7(5)
N2 C6 H6A 109.3
C3 C6 H6A 109.3
N2 C6 H6B 109.3
C3 C6 H6B 109.3
H6A C6 H6B 107.9
N3 C19 C20 119.9(5)
N3 C19 H19 120.0
C20 C19 H19 120.0
C9 C8 C18 120.1(5)
C9 C8 C7 119.4(5)
C18 C8 C7 120.3(5)
C11 C12 C13 123.1(5)
C11 C12 C18 118.7(5)
C13 C12 C18 118.2(5)
C4 C3 C2 118.8(5)
C4 C3 C6 121.5(5)
C2 C3 C6 119.7(5)
O1 C7 N2 119.6(5)
O1 C7 C8 124.1(5)
N2 C7 C8 116.3(5)
C10 C11 C12 121.2(5)
C10 C11 H11 119.4
C12 C11 H11 119.4
C20 C21 C22 119.6(5)
C20 C21 C24 119.3(5)
C22 C21 C24 121.1(5)
C26 C27 C28 119.5(6)
C26 C27 H27 120.2
C28 C27 H27 120.2
C8 C9 C10 120.5(6)
C8 C9 H9 119.7
C10 C9 H9 119.7
C33 C34 C36 120.9(5)
C33 C34 C35 120.2(5)
C36 C34 C35 118.9(5)
C13 C14 C15 120.8(5)
C13 C14 H14 119.6
C15 C14 H14 119.6
C29 C28 C27 121.1(6)
C29 C28 H28 119.5
C27 C28 H28 119.5
C29 C30 C31 123.5(6)
C29 C30 C36 118.4(5)
C31 C30 C36 118.1(6)
C1 C2 C3 119.5(5)
C1 C2 H2 120.2
C3 C2 H2 120.2
C34 C36 C26 121.8(5)
C34 C36 C30 119.2(5)
C26 C36 C30 119.0(5)
O3 C25 N4 120.6(5)
O3 C25 C26 123.3(5)
N4 C25 C26 116.1(5)
C15 C16 C18 120.7(5)
C15 C16 C17 119.4(5)
C18 C16 C17 119.9(5)
C23 C22 C21 119.6(5)
C23 C22 H22 120.2
C21 C22 H22 120.2
C16 C15 C14 119.6(5)
C16 C15 H15 120.2
C14 C15 H15 120.2
C11 C10 C9 120.0(5)
C11 C10 H10 120.0
C9 C10 H10 120.0
C31 C32 C33 120.1(6)
C31 C32 H32 120.0
C33 C32 H32 120.0
C27 C26 C36 120.9(5)
C27 C26 C25 119.1(5)
C36 C26 C25 119.8(5)
C14 C13 C12 121.2(5)
C14 C13 H13 119.4
C12 C13 H13 119.4
O4 C35 N4 120.0(5)
O4 C35 C34 122.9(5)
N4 C35 C34 117.1(5)
N3 C23 C22 119.6(5)
N3 C23 H23 120.2
C22 C23 H23 120.2
C34 C33 C32 120.1(6)
C34 C33 H33 120.0
C32 C33 H33 120.0
O2 C17 N2 119.4(5)
O2 C17 C16 123.9(5)
N2 C17 C16 116.7(4)
C28 C29 C30 121.0(6)
C28 C29 H29 119.5
C30 C29 H29 119.5
C32 C31 C30 121.7(6)
C32 C31 H31 119.2
C30 C31 H31 119.2
N4 C24 C21 112.9(5)
N4 C24 H24A 109.0
C21 C24 H24A 109.0
N4 C24 H24B 109.0
C21 C24 H24B 109.0
H24A C24 H24B 107.8

loop_
_geom_bond_atom_site_label_1
_geom_bond_atom_site_label_2
_geom_bond_distance
Cl1 Zn1 2.3090(16)
Cl2 Zn1 2.2931(16)
Cl3 Zn1 2.2909(16)
Cl4 Zn1 2.2233(17)
O1 C7 1.222(7)
O3 C25 1.213(7)
O2 C17 1.214(6)
O4 C35 1.215(7)
N2 C17 1.401(7)
N2 C7 1.401(7)
N2 C6 1.478(7)
N4 C25 1.391(7)
N4 C35 1.399(7)
N4 C24 1.471(7)
N1 C1 1.334(7)
N1 C5 1.341(8)
N1 H1N 0.8600
N3 C19 1.331(7)
N3 C23 1.349(8)
N3 H3N 0.8600
C5 C4 1.385(8)
C5 H5 0.9300
C1 C2 1.376(8)
C1 H1 0.9300
C20 C21 1.384(8)
C20 C19 1.387(8)
C20 H20 0.9300
C18 C16 1.407(7)
C18 C8 1.412(8)
C18 C12 1.426(7)
C4 C3 1.387(8)
C4 H4 0.9300
C6 C3 1.512(8)
C6 H6A 0.9700
C6 H6B 0.9700
C19 H19 0.9300
C8 C9 1.379(8)
C8 C7 1.471(8)
C12 C11 1.405(8)
C12 C13 1.421(8)
C3 C2 1.394(8)
C11 C10 1.373(9)
C11 H11 0.9300
C21 C22 1.389(8)
C21 C24 1.519(7)
C27 C26 1.373(8)
C27 C28 1.404(8)
C27 H27 0.9300
C9 C10 1.408(8)
C9 H9 0.9300
C34 C33 1.372(8)
C34 C36 1.415(8)
C34 C35 1.477(8)
C14 C13 1.360(9)
C14 C15 1.409(8)
C14 H14 0.9300
C28 C29 1.357(9)
C28 H28 0.9300
C30 C29 1.413(9)
C30 C31 1.417(9)
C30 C36 1.422(8)
C2 H2 0.9300
C36 C26 1.414(8)
C25 C26 1.482(7)
C16 C15 1.387(8)
C16 C17 1.476(7)
C22 C23 1.366(8)
C22 H22 0.9300
C15 H15 0.9300
C10 H10 0.9300
C32 C31 1.362(9)
C32 C33 1.410(9)
C32 H32 0.9300
C13 H13 0.9300
C23 H23 0.9300
C33 H33 0.9300
C29 H29 0.9300
C31 H31 0.9300
C24 H24A 0.9700
C24 H24B 0.9700

loop_
_geom_hbond_atom_site_label_D
_geom_hbond_atom_site_label_H
_geom_hbond_atom_site_label_A
_geom_hbond_distance_DH
_geom_hbond_distance_HA
_geom_hbond_distance_DA
_geom_hbond_angle_DHA
_geom_hbond_site_symmetry_A
N1 H1N Cl2 0.86 2.76 3.392(5) 131.6 2_765
N1 H1N Cl3 0.86 2.43 3.140(5) 140.7 2_765
N3 H3N Cl1 0.86 2.52 3.199(5) 136.4 .
N3 H3N Cl1 0.86 2.66 3.268(5) 128.7 2_765
C5 H5 Cl2 0.93 2.86 3.454(6) 122.6 2_765
C5 H5 O1 0.93 2.36 3.073(7) 133.3 1_655
C1 H1 Cl3 0.93 2.93 3.397(6) 112.9 2_765
C20 H20 Cl1 0.93 2.86 3.566(6) 133.4 2_665
C20 H20 Cl2 0.93 2.96 3.525(6) 120.3 2_665
C19 H19 Cl1 0.93 2.86 3.378(6) 116.5 .
C2 H2 Cl2 0.93 2.88 3.546(6) 129.6 2_665
C2 H2 O1 0.93 2.61 3.271(7) 128.7 .
C22 H22 O4 0.93 2.53 3.099(7) 119.8 .
C23 H23 Cl1 0.93 2.83 3.361(6) 117.7 2_765
C23 H23 O3 0.93 2.48 3.194(7) 134.0 1_655

loop_
_geom_torsion_atom_site_label_1
_geom_torsion_atom_site_label_2
_geom_torsion_atom_site_label_3
_geom_torsion_atom_site_label_4
_geom_torsion
C1 N1 C5 C4 1.1(8)
C5 N1 C1 C2 -0.4(8)
N1 C5 C4 C3 -0.5(9)
C17 N2 C6 C3 -85.7(6)
C7 N2 C6 C3 96.4(6)
C23 N3 C19 C20 -0.2(9)
C21 C20 C19 N3 -0.1(9)
C16 C18 C8 C9 -178.1(5)
C12 C18 C8 C9 -0.2(8)
C16 C18 C8 C7 5.9(8)
C12 C18 C8 C7 -176.2(5)
C16 C18 C12 C11 179.1(5)
C8 C18 C12 C11 1.2(8)
C16 C18 C12 C13 -1.5(8)
C8 C18 C12 C13 -179.4(5)
C5 C4 C3 C2 -0.8(8)
C5 C4 C3 C6 179.1(5)
N2 C6 C3 C4 101.0(6)
N2 C6 C3 C2 -79.2(6)
C17 N2 C7 O1 175.8(5)
C6 N2 C7 O1 -6.6(8)
C17 N2 C7 C8 -2.7(7)
C6 N2 C7 C8 175.0(5)
C9 C8 C7 O1 2.6(8)
C18 C8 C7 O1 178.6(5)
C9 C8 C7 N2 -179.0(5)
C18 C8 C7 N2 -3.0(7)
C13 C12 C11 C10 178.7(5)
C18 C12 C11 C10 -1.9(8)
C19 C20 C21 C22 0.1(8)
C19 C20 C21 C24 -177.3(5)
C18 C8 C9 C10 -0.1(8)
C7 C8 C9 C10 176.0(5)
C26 C27 C28 C29 -1.0(9)
N1 C1 C2 C3 -1.0(8)
C4 C3 C2 C1 1.5(8)
C6 C3 C2 C1 -178.3(5)
C33 C34 C36 C26 -179.3(5)
C35 C34 C36 C26 -2.2(8)
C33 C34 C36 C30 0.3(8)
C35 C34 C36 C30 177.4(5)
C29 C30 C36 C34 -178.4(5)
C31 C30 C36 C34 -0.6(8)
C29 C30 C36 C26 1.2(8)
C31 C30 C36 C26 179.0(5)
C35 N4 C25 O3 176.8(5)
C24 N4 C25 O3 -6.8(8)
C35 N4 C25 C26 -3.1(8)
C24 N4 C25 C26 173.3(4)
C8 C18 C16 C15 179.0(5)
C12 C18 C16 C15 1.1(8)
C8 C18 C16 C17 -3.3(8)
C12 C18 C16 C17 178.8(5)
C20 C21 C22 C23 0.0(9)
C24 C21 C22 C23 177.4(5)
C18 C16 C15 C14 -0.6(8)
C17 C16 C15 C14 -178.4(5)
C13 C14 C15 C16 0.7(9)
C12 C11 C10 C9 1.7(9)
C8 C9 C10 C11 -0.7(9)
C28 C27 C26 C36 -0.3(8)
C28 C27 C26 C25 176.1(5)
C34 C36 C26 C27 179.7(5)
C30 C36 C26 C27 0.1(8)
C34 C36 C26 C25 3.3(8)
C30 C36 C26 C25 -176.3(5)
O3 C25 C26 C27 2.8(8)
N4 C25 C26 C27 -177.3(5)
O3 C25 C26 C36 179.3(5)
N4 C25 C26 C36 -0.8(7)
C15 C14 C13 C12 -1.2(9)
C11 C12 C13 C14 -179.1(5)
C18 C12 C13 C14 1.6(8)
C25 N4 C35 O4 -176.3(5)
C24 N4 C35 O4 7.3(7)
C25 N4 C35 C34 4.2(8)
C24 N4 C35 C34 -172.2(5)
C33 C34 C35 O4 -3.8(9)
C36 C34 C35 O4 179.1(5)
C33 C34 C35 N4 175.7(5)
C36 C34 C35 N4 -1.4(7)
C19 N3 C23 C22 0.3(9)
C21 C22 C23 N3 -0.2(9)
C36 C34 C33 C32 -0.9(9)
C35 C34 C33 C32 -177.9(5)
C31 C32 C33 C34 1.7(9)
C7 N2 C17 O2 -173.7(5)
C6 N2 C17 O2 8.6(7)
C7 N2 C17 C16 5.2(8)
C6 N2 C17 C16 -172.5(5)
C15 C16 C17 O2 -5.5(8)
C18 C16 C17 O2 176.7(5)
C15 C16 C17 N2 175.7(5)
C18 C16 C17 N2 -2.1(7)
C27 C28 C29 C30 2.4(9)
C31 C30 C29 C28 179.8(6)
C36 C30 C29 C28 -2.5(9)
C33 C32 C31 C30 -2.1(9)
C29 C30 C31 C32 179.2(6)
C36 C30 C31 C32 1.5(9)
C25 N4 C24 C21 96.6(6)
C35 N4 C24 C21 -86.6(6)
C20 C21 C24 N4 -91.8(6)
C22 C21 C24 N4 90.9(6)
